data_7233337
loop_
_publ_author_name
'Wang, Hui-Sheng'
'Chen, Yong'
'Hu, Zhao-Bo'
'Yin, Cheng-Ling'
'Zhang, Zaichao'
'Pan, Zhi-Quan'

_publ_section_title
;
 Modulation of the directions of the anisotropic axes of DyIII ions
 through utilizing two kinds of organic ligands or replacing DyIII ions by
 FeIII ions
;
_journal_issue 36
_journal_name_full CrystEngComm
_journal_page_first 5429
_journal_paper_doi 10.1039/C9CE00894B
_journal_volume 21
_journal_year 2019
_chemical_formula_moiety 'C62 H62 Dy4 N9 O19, O H, 6(C2 H3 N), 0.5H2O'
_chemical_formula_sum 'C74 H82 Dy4 N15 O20.5'
_chemical_formula_weight 2159.54
_space_group_crystal_system monoclinic
_space_group_IT_number 14
_space_group_name_Hall '-P 2ybc'
_space_group_name_H-M_alt 'P 1 21/c 1'
_symmetry_space_group_name_Hall '-P 2ybc'
_symmetry_space_group_name_H-M 'P 1 21/c 1'
_atom_sites_solution_hydrogens mixed
_audit_creation_method SHELXL-2014/7
_audit_update_record
;
2019-05-31 deposited with the CCDC.    2019-08-05 downloaded from the CCDC.
;
_cell_angle_alpha 90
_cell_angle_beta 97.693(2)
_cell_angle_gamma 90
_cell_formula_units_Z 4
_cell_length_a 14.6108(6)
_cell_length_b 17.6065(9)
_cell_length_c 31.2383(16)
_cell_measurement_reflns_used 9973
_cell_measurement_temperature 173(2)
_cell_measurement_theta_max 25.3256
_cell_measurement_theta_min 3.0321
_cell_volume 7963.6(7)
_computing_cell_refinement 'Bruker SMART'
_computing_data_collection 'Bruker SMART'
_computing_data_reduction 'Bruker SAINT'
_computing_molecular_graphics 'Bruker SHELXTL'
_computing_publication_material 'Bruker SHELXTL'
_computing_structure_refinement 'SHELXL-2014/7 (Sheldrick, 2014)'
_computing_structure_solution 'SHELXS-97 (Sheldrick, 1990)'
_diffrn_ambient_temperature 173(2)
_diffrn_measured_fraction_theta_full 0.992
_diffrn_measured_fraction_theta_max 0.992
_diffrn_measurement_device_type 'PHOTON 100 CMOS detector'
_diffrn_measurement_method 'omega scan'
_diffrn_radiation_type MoK\a
_diffrn_radiation_wavelength 0.71073
_diffrn_reflns_av_R_equivalents 0.0889
_diffrn_reflns_av_unetI/netI 0.0970
_diffrn_reflns_Laue_measured_fraction_full 0.992
_diffrn_reflns_Laue_measured_fraction_max 0.992
_diffrn_reflns_limit_h_max 16
_diffrn_reflns_limit_h_min -17
_diffrn_reflns_limit_k_max 20
_diffrn_reflns_limit_k_min -18
_diffrn_reflns_limit_l_max 37
_diffrn_reflns_limit_l_min -33
_diffrn_reflns_number 43372
_diffrn_reflns_point_group_measured_fraction_full 0.992
_diffrn_reflns_point_group_measured_fraction_max 0.992
_diffrn_reflns_theta_full 24.999
_diffrn_reflns_theta_max 24.999
_diffrn_reflns_theta_min 2.927
_diffrn_source 'fine-focus sealed tube'
_exptl_absorpt_coefficient_mu 3.790
_exptl_absorpt_correction_T_max 0.7452
_exptl_absorpt_correction_T_min 0.6182
_exptl_absorpt_correction_type multi-scan
_exptl_absorpt_process_details 'SADABS (Bruker, 2014)'
_exptl_crystal_colour colorless
_exptl_crystal_density_diffrn 1.801
_exptl_crystal_description plate
_exptl_crystal_F_000 4236
_exptl_crystal_size_max 0.23
_exptl_crystal_size_mid 0.18
_exptl_crystal_size_min 0.11
_refine_diff_density_max 1.847
_refine_diff_density_min -1.502
_refine_diff_density_rms 0.219
_refine_ls_extinction_method none
_refine_ls_goodness_of_fit_ref 1.099
_refine_ls_hydrogen_treatment constr
_refine_ls_matrix_type full
_refine_ls_number_parameters 968
_refine_ls_number_reflns 13903
_refine_ls_number_restraints 132
_refine_ls_restrained_S_all 1.107
_refine_ls_R_factor_all 0.1191
_refine_ls_R_factor_gt 0.0655
_refine_ls_shift/su_max 0.001
_refine_ls_shift/su_mean 0.000
_refine_ls_structure_factor_coef Fsqd
_refine_ls_weighting_details 'w=1/[\s^2^(Fo^2^)+(0.0010P)^2^+110.4092P] where P=(Fo^2^+2Fc^2^)/3'
_refine_ls_weighting_scheme calc
_refine_ls_wR_factor_gt 0.1026
_refine_ls_wR_factor_ref 0.1135
_reflns_Friedel_coverage 0.000
_reflns_number_gt 9219
_reflns_number_total 13903
_reflns_threshold_expression 'I > 2\s(I)'
_cod_data_source_file c9ce00894b2.cif
_cod_data_source_block complex_1
_cod_depositor_comments 'Adding full bibliography for 7233337--7233338.cif.'
_cod_original_formula_sum 'C74 H82 Dy4 N15 O20.50'
_cod_database_code 7233337
_shelx_shelxl_version_number 2014/7
_shelx_space_group_comment
;
The symmetry employed for this shelxl refinement is uniquely defined
by the following loop, which should always be used as a source of
symmetry information in preference to the above space-group names.
They are only intended as comments.
;

loop_
_space_group_symop_operation_xyz
'x, y, z'
'-x, y+1/2, -z+1/2'
'-x, -y, -z'
'x, -y-1/2, z-1/2'

loop_
_atom_site_label
_atom_site_type_symbol
_atom_site_fract_x
_atom_site_fract_y
_atom_site_fract_z
_atom_site_U_iso_or_equiv
_atom_site_adp_type
_atom_site_occupancy
_atom_site_site_symmetry_order
_atom_site_calc_flag
_atom_site_refinement_flags_posn
_atom_site_refinement_flags_adp
C1 C 0.7422(9) 0.0388(7) 0.3807(4) 0.046(4) Uani 1 1 d . .
C2 C 0.7076(11) 0.0854(8) 0.4125(5) 0.059(4) Uani 1 1 d . .
H2 H 0.6707 0.1282 0.4033 0.071 Uiso 1 1 calc R U
C3 C 0.7260(12) 0.0702(9) 0.4564(5) 0.072(5) Uani 1 1 d . .
H3 H 0.7026 0.1027 0.4767 0.086 Uiso 1 1 calc R U
C4 C 0.7800(12) 0.0059(9) 0.4708(5) 0.074(5) Uani 1 1 d . .
H4 H 0.7964 -0.0036 0.5008 0.089 Uiso 1 1 calc R U
C5 C 0.8084(10) -0.0426(8) 0.4404(4) 0.057(4) Uani 1 1 d . .
H5 H 0.8420 -0.0870 0.4500 0.068 Uiso 1 1 calc R U
C6 C 0.7892(8) -0.0284(7) 0.3963(4) 0.042(3) Uani 1 1 d . .
C7 C 0.8162(7) -0.0875(6) 0.3668(4) 0.029(3) Uani 1 1 d . .
H7 H 0.8490 -0.1303 0.3794 0.035 Uiso 1 1 calc R U
C8 C 0.8281(8) -0.1538(6) 0.3041(4) 0.031(3) Uani 1 1 d . .
H8 H 0.8860 -0.1741 0.3210 0.037 Uiso 1 1 calc R U
C9 C 0.8462(7) -0.1342(7) 0.2597(4) 0.031(3) Uani 1 1 d . U
H9A H 0.9049 -0.1056 0.2612 0.038 Uiso 1 1 calc R U
H9B H 0.8527 -0.1814 0.2431 0.038 Uiso 1 1 calc R U
C10 C 0.7543(9) -0.2118(7) 0.3028(4) 0.049(4) Uani 1 1 d . .
H10A H 0.7398 -0.2210 0.3324 0.059 Uiso 1 1 calc R U
H10B H 0.6977 -0.1927 0.2851 0.059 Uiso 1 1 calc R U
C11 C 0.9686(7) -0.1242(7) 0.1710(3) 0.029(3) Uani 1 1 d . .
C12 C 1.0622(8) -0.1042(7) 0.1774(4) 0.036(3) Uani 1 1 d . .
H12 H 1.0783 -0.0522 0.1819 0.043 Uiso 1 1 calc R U
C13 C 1.1313(8) -0.1568(7) 0.1775(4) 0.043(3) Uani 1 1 d . .
H13 H 1.1939 -0.1409 0.1828 0.051 Uiso 1 1 calc R U
C14 C 1.1109(8) -0.2337(7) 0.1697(5) 0.047(4) Uani 1 1 d . .
H14 H 1.1584 -0.2702 0.1690 0.057 Uiso 1 1 calc R U
C15 C 1.0201(7) -0.2539(6) 0.1632(4) 0.036(3) Uani 1 1 d . .
H15 H 1.0053 -0.3059 0.1579 0.043 Uiso 1 1 calc R U
C16 C 0.9469(8) -0.2020(6) 0.1639(4) 0.030(3) Uani 1 1 d . .
C17 C 0.8552(7) -0.2319(6) 0.1545(3) 0.026(3) Uani 1 1 d . .
H17 H 0.8497 -0.2849 0.1493 0.031 Uiso 1 1 calc R U
C18 C 0.6930(7) -0.2380(6) 0.1421(4) 0.033(3) Uani 1 1 d . .
H18 H 0.7055 -0.2837 0.1247 0.040 Uiso 1 1 calc R U
C19 C 0.6239(7) -0.1892(7) 0.1156(3) 0.033(3) Uani 1 1 d . .
H19A H 0.6412 -0.1830 0.0862 0.040 Uiso 1 1 calc R U
H19B H 0.5622 -0.2133 0.1130 0.040 Uiso 1 1 calc R U
C20 C 0.6568(8) -0.2639(7) 0.1829(4) 0.040(3) Uani 1 1 d . .
H20A H 0.6567 -0.2209 0.2033 0.048 Uiso 1 1 calc R U
H20B H 0.5926 -0.2827 0.1759 0.048 Uiso 1 1 calc R U
C21 C 0.3367(8) -0.1369(7) 0.0844(4) 0.037(3) Uani 1 1 d . .
C22 C 0.3199(9) -0.2060(7) 0.0612(4) 0.042(3) Uani 1 1 d . .
H22 H 0.3701 -0.2382 0.0571 0.050 Uiso 1 1 calc R U
C23 C 0.2301(10) -0.2268(8) 0.0445(4) 0.051(4) Uani 1 1 d . .
H23 H 0.2205 -0.2722 0.0280 0.061 Uiso 1 1 calc R U
C24 C 0.1569(10) -0.1843(8) 0.0512(4) 0.050(4) Uani 1 1 d . .
H24 H 0.0963 -0.1996 0.0395 0.060 Uiso 1 1 calc R U
C25 C 0.1698(8) -0.1188(8) 0.0751(4) 0.045(4) Uani 1 1 d . .
H25 H 0.1176 -0.0898 0.0803 0.054 Uiso 1 1 calc R U
C26 C 0.2584(7) -0.0938(7) 0.0918(4) 0.030(3) Uani 1 1 d . .
C27 C 0.2667(8) -0.0237(7) 0.1166(4) 0.033(3) Uani 1 1 d . U
H27 H 0.2108 0.0014 0.1204 0.039 Uiso 1 1 calc R U
C28 C 0.3281(8) 0.0767(7) 0.1588(5) 0.047(4) Uani 1 1 d . .
H28 H 0.2685 0.1018 0.1474 0.056 Uiso 1 1 calc R U
C29 C 0.4069(7) 0.1282(7) 0.1549(4) 0.040(3) Uani 1 1 d . .
H29A H 0.4005 0.1493 0.1253 0.048 Uiso 1 1 calc R U
H29B H 0.4055 0.1711 0.1753 0.048 Uiso 1 1 calc R U
C30 C 0.3297(9) 0.0560(8) 0.2075(4) 0.049(4) Uani 1 1 d . .
H30A H 0.3880 0.0292 0.2178 0.059 Uiso 1 1 calc R U
H30B H 0.3282 0.1034 0.2245 0.059 Uiso 1 1 calc R U
C31 C 0.5548(8) 0.2771(6) 0.1194(4) 0.037(3) Uani 1 1 d . .
C32 C 0.5459(9) 0.3061(7) 0.0769(4) 0.041(3) Uani 1 1 d . .
H32 H 0.5783 0.2822 0.0561 0.049 Uiso 1 1 calc R U
C33 C 0.4911(9) 0.3684(7) 0.0649(5) 0.053(4) Uani 1 1 d . .
H33 H 0.4878 0.3876 0.0363 0.063 Uiso 1 1 calc R U
C34 C 0.4422(10) 0.4026(8) 0.0932(5) 0.055(4) Uani 1 1 d . .
H34 H 0.4028 0.4443 0.0843 0.067 Uiso 1 1 calc R U
C35 C 0.4499(8) 0.3767(7) 0.1349(4) 0.045(3) Uani 1 1 d . .
H35 H 0.4168 0.4022 0.1548 0.054 Uiso 1 1 calc R U
C36 C 0.5046(7) 0.3141(6) 0.1493(4) 0.034(3) Uani 1 1 d . .
C37 C 0.5161(7) 0.2965(6) 0.1948(4) 0.028(3) Uani 1 1 d . .
H37 H 0.4866 0.3297 0.2127 0.033 Uiso 1 1 calc R U
C38 C 0.5682(7) 0.2376(6) 0.2617(4) 0.031(3) Uani 1 1 d . .
H38 H 0.5110 0.2606 0.2706 0.037 Uiso 1 1 calc R U
C39 C 0.5738(11) 0.1583(8) 0.2758(4) 0.056(4) Uani 1 1 d . .
H39A H 0.5149 0.1318 0.2662 0.068 Uiso 1 1 calc R U
H39B H 0.5863 0.1555 0.3077 0.068 Uiso 1 1 calc R U
C40 C 0.6509(8) 0.2854(6) 0.2807(4) 0.040(3) Uani 1 1 d . .
H40A H 0.6546 0.2841 0.3125 0.049 Uiso 1 1 calc R U
H40B H 0.7076 0.2609 0.2731 0.049 Uiso 1 1 calc R U
C41 C 0.8338(8) -0.0889(8) 0.0712(4) 0.043(3) Uani 1 1 d . .
H41 H 0.8586 -0.1311 0.0878 0.051 Uiso 1 1 calc R U
C42 C 0.8594(8) -0.0784(7) 0.0313(4) 0.045(3) Uani 1 1 d . .
H42 H 0.9005 -0.1129 0.0203 0.054 Uiso 1 1 calc R U
C43 C 0.8245(8) -0.0166(8) 0.0070(4) 0.047(4) Uani 1 1 d . .
H43 H 0.8398 -0.0081 -0.0212 0.057 Uiso 1 1 calc R U
C44 C 0.7667(7) 0.0323(7) 0.0251(4) 0.033(3) Uani 1 1 d . .
H44 H 0.7438 0.0764 0.0098 0.040 Uiso 1 1 calc R U
C45 C 0.7424(7) 0.0173(6) 0.0650(3) 0.022(2) Uani 1 1 d . .
C46 C 0.6741(6) 0.0668(5) 0.0850(3) 0.016(2) Uani 1 1 d . U
C47 C 0.5839(7) 0.0799(6) 0.0565(4) 0.028(3) Uani 1 1 d . .
C48 C 0.5762(8) 0.1323(6) 0.0229(4) 0.030(3) Uani 1 1 d . .
H48 H 0.6279 0.1625 0.0183 0.037 Uiso 1 1 calc R U
C49 C 0.4941(8) 0.1405(7) -0.0036(4) 0.032(3) Uani 1 1 d . .
H49 H 0.4884 0.1757 -0.0268 0.038 Uiso 1 1 calc R U
C50 C 0.4201(8) 0.0967(6) 0.0042(3) 0.029(3) Uani 1 1 d . .
H50 H 0.3627 0.1009 -0.0139 0.035 Uiso 1 1 calc R U
C51 C 0.4301(8) 0.0465(7) 0.0384(4) 0.033(3) Uani 1 1 d . U
H51 H 0.3783 0.0174 0.0442 0.040 Uiso 1 1 calc R U
C52 C 0.9575(8) 0.0386(6) 0.3183(4) 0.035(3) Uani 1 1 d . U
H52 H 0.9310 0.0260 0.3436 0.043 Uiso 1 1 calc R U
C53 C 1.0514(8) 0.0369(6) 0.3209(4) 0.043(3) Uani 1 1 d . .
H53 H 1.0891 0.0260 0.3474 0.052 Uiso 1 1 calc R U
C54 C 1.0893(8) 0.0516(7) 0.2837(4) 0.040(3) Uani 1 1 d . .
H54 H 1.1542 0.0490 0.2836 0.049 Uiso 1 1 calc R U
C55 C 1.0315(8) 0.0701(7) 0.2468(4) 0.036(3) Uani 1 1 d . .
H55 H 1.0564 0.0805 0.2208 0.044 Uiso 1 1 calc R U
C56 C 0.9373(7) 0.0734(6) 0.2474(4) 0.027(3) Uani 1 1 d . .
C57 C 0.8721(6) 0.0981(5) 0.2088(3) 0.014(2) Uani 1 1 d . U
C58 C 0.8631(7) 0.1843(6) 0.2071(3) 0.020(2) Uani 1 1 d . .
C59 C 0.9362(9) 0.2313(7) 0.2179(5) 0.051(4) Uani 1 1 d . .
H59 H 0.9954 0.2106 0.2275 0.061 Uiso 1 1 calc R U
C60 C 0.9245(9) 0.3102(8) 0.2148(5) 0.066(5) Uani 1 1 d . .
H60 H 0.9759 0.3431 0.2216 0.079 Uiso 1 1 calc R U
C61 C 0.8382(8) 0.3395(7) 0.2021(4) 0.037(3) Uani 1 1 d . .
H61 H 0.8280 0.3928 0.2007 0.044 Uiso 1 1 calc R U
C62 C 0.7680(8) 0.2898(7) 0.1914(4) 0.039(3) Uani 1 1 d . .
H62 H 0.7085 0.3095 0.1813 0.047 Uiso 1 1 calc R U
C63 C 0.9693(14) 0.1274(15) 0.0776(6) 0.163(10) Uani 1 1 d D U
H63A H 0.9884 0.0806 0.0642 0.245 Uiso 1 1 calc R U
H63B H 0.9611 0.1679 0.0559 0.245 Uiso 1 1 calc R U
H63C H 0.9109 0.1186 0.0890 0.245 Uiso 1 1 calc R U
C64 C 1.0398(14) 0.1494(15) 0.1125(6) 0.148(10) Uani 1 1 d D U
C65 C 0.6404(18) 0.5597(15) 0.0501(11) 0.239(16) Uani 1 1 d D U
H65A H 0.6123 0.5113 0.0399 0.359 Uiso 1 1 calc R U
H65B H 0.6797 0.5516 0.0777 0.359 Uiso 1 1 calc R U
H65C H 0.6779 0.5793 0.0288 0.359 Uiso 1 1 calc R U
C66 C 0.5684(16) 0.6139(14) 0.0560(9) 0.153(10) Uani 1 1 d D U
C67 C 0.5952(13) 0.5199(12) 0.1818(6) 0.130(8) Uani 1 1 d D U
H67A H 0.6231 0.5603 0.2008 0.195 Uiso 1 1 calc R U
H67B H 0.5733 0.4792 0.1992 0.195 Uiso 1 1 calc R U
H67C H 0.5431 0.5406 0.1622 0.195 Uiso 1 1 calc R U
C68 C 0.6636(12) 0.4898(11) 0.1567(6) 0.093(6) Uani 1 1 d D U
C69 C 0.1946(14) 0.8239(13) 0.4201(8) 0.154(10) Uani 1 1 d D U
H69A H 0.1788 0.7743 0.4068 0.231 Uiso 1 1 calc R U
H69B H 0.2229 0.8167 0.4500 0.231 Uiso 1 1 calc R U
H69C H 0.2381 0.8501 0.4039 0.231 Uiso 1 1 calc R U
C70 C 0.1114(14) 0.8691(14) 0.4193(10) 0.162(11) Uani 1 1 d D U
Dy1 Dy 0.73187(4) 0.01613(3) 0.27437(2) 0.02499(14) Uani 1 1 d . .
Dy2 Dy 0.75087(3) -0.05684(3) 0.16656(2) 0.02212(13) Uani 1 1 d . .
Dy3 Dy 0.50752(3) -0.02897(3) 0.13455(2) 0.02338(13) Uani 1 1 d . .
Dy4 Dy 0.63973(3) 0.13094(3) 0.18353(2) 0.02227(13) Uani 1 1 d . .
N1 N 0.7988(6) -0.0856(5) 0.3257(3) 0.030(2) Uani 1 1 d . .
N2 N 0.7800(6) -0.1941(5) 0.1524(3) 0.024(2) Uani 1 1 d . .
N3 N 0.3416(6) 0.0074(5) 0.1338(3) 0.030(2) Uani 1 1 d . .
N4 N 0.5616(6) 0.2411(5) 0.2140(3) 0.032(2) Uani 1 1 d . .
N5 N 0.7755(6) -0.0429(5) 0.0882(3) 0.032(2) Uani 1 1 d . .
N6 N 0.5124(6) 0.0377(5) 0.0643(3) 0.024(2) Uani 1 1 d . .
N7 N 0.8997(6) 0.0568(5) 0.2828(3) 0.026(2) Uani 1 1 d . .
N8 N 0.7783(6) 0.2141(5) 0.1944(3) 0.030(2) Uani 1 1 d . .
N9 N 0.5673(8) -0.0449(6) 0.2260(4) 0.053(3) Uani 1 1 d . .
N10 N 1.0931(10) 0.1669(9) 0.1434(5) 0.110(6) Uani 1 1 d D U
N11 N 0.5093(16) 0.6596(13) 0.0539(8) 0.185(10) Uani 1 1 d D U
N12 N 0.7160(12) 0.4687(11) 0.1339(6) 0.134(7) Uani 1 1 d D U
N13 N 0.0504(16) 0.9130(14) 0.4168(9) 0.201(11) Uani 1 1 d D U
O1 O 0.7214(6) 0.0553(5) 0.3403(2) 0.042(2) Uani 1 1 d . .
O2 O 0.7727(5) -0.0892(4) 0.2377(2) 0.0256(17) Uani 1 1 d . .
O3 O 0.7819(7) -0.2820(5) 0.2848(3) 0.061(3) Uani 1 1 d . .
H3A H 0.8203 -0.3026 0.3042 0.073 Uiso 1 1 d R U
O4 O 0.9049(5) -0.0713(4) 0.1709(2) 0.0309(19) Uani 1 1 d . .
O5 O 0.6210(5) -0.1158(4) 0.1362(2) 0.0305(19) Uani 1 1 d . .
O6 O 0.7153(7) -0.3237(5) 0.2022(3) 0.059(3) Uani 1 1 d . .
H6 H 0.7362 -0.3109 0.2279 0.071 Uiso 1 1 d R U
O7 O 0.4221(5) -0.1175(4) 0.0988(2) 0.0332(19) Uani 1 1 d . .
O8 O 0.4932(5) 0.0900(4) 0.1638(2) 0.0267(18) Uani 1 1 d . .
O9 O 0.2529(6) 0.0088(6) 0.2149(3) 0.068(3) Uani 1 1 d . .
H9 H 0.2508 -0.0285 0.1980 0.103 Uiso 1 1 d R U
O10 O 0.6076(5) 0.2169(4) 0.1299(2) 0.0279(18) Uani 1 1 d . .
O11 O 0.6501(6) 0.1227(4) 0.2562(2) 0.038(2) Uani 1 1 d . .
O12 O 0.6512(6) 0.3650(5) 0.2670(3) 0.055(3) Uani 1 1 d . .
H12A H 0.6203 0.3605 0.2421 0.082 Uiso 1 1 d R U
O13 O 0.6583(4) 0.0412(4) 0.1265(2) 0.0218(16) Uani 1 1 d . .
O14 O 0.7241(5) 0.1388(4) 0.0907(2) 0.0273(18) Uani 1 1 d . .
H14A H 0.6876 0.1735 0.0958 0.041 Uiso 1 1 d R U
O15 O 0.7843(5) 0.0645(4) 0.2078(2) 0.0276(18) Uani 1 1 d . .
O16 O 0.9077(5) 0.0806(4) 0.1695(2) 0.034(2) Uani 1 1 d . .
H16 H 0.9253 0.0352 0.1699 0.051 Uiso 1 1 d R U
O17 O 0.6238(4) -0.0088(4) 0.2033(2) 0.0200(16) Uani 1 1 d . .
O18 O 0.5869(5) -0.0466(4) 0.2670(2) 0.0296(18) Uani 1 1 d . U
O19 O 0.4953(5) -0.0737(4) 0.2043(2) 0.0306(19) Uani 1 1 d . .
O20 O 0.9829(18) 0.6318(15) 0.0492(8) 0.278(12) Uani 1 1 d . U
H20C H 1.0002 0.5857 0.0500 0.334 Uiso 1 1 d R U

loop_
_atom_site_aniso_label
_atom_site_aniso_U_11
_atom_site_aniso_U_22
_atom_site_aniso_U_33
_atom_site_aniso_U_23
_atom_site_aniso_U_13
_atom_site_aniso_U_12
C1 0.054(9) 0.041(8) 0.050(9) 0.002(7) 0.026(7) -0.024(7)
C2 0.084(11) 0.050(9) 0.045(10) -0.001(7) 0.013(8) -0.006(8)
C3 0.126(15) 0.062(11) 0.029(9) -0.022(8) 0.014(9) -0.008(10)
C4 0.120(15) 0.061(11) 0.034(9) -0.007(8) -0.019(9) -0.007(10)
C5 0.086(11) 0.052(9) 0.029(8) 0.004(7) -0.001(7) -0.012(8)
C6 0.044(8) 0.042(8) 0.038(8) 0.007(7) -0.004(6) -0.013(7)
C7 0.016(6) 0.032(7) 0.036(8) 0.005(6) -0.004(5) -0.012(5)
C8 0.028(6) 0.026(6) 0.038(7) 0.007(6) 0.000(5) -0.002(5)
C9 0.025(4) 0.034(4) 0.035(5) 0.003(4) 0.002(4) 0.008(4)
C10 0.052(9) 0.040(8) 0.053(9) 0.003(7) 0.001(7) 0.011(7)
C11 0.021(6) 0.035(7) 0.028(7) 0.000(5) -0.001(5) 0.009(6)
C12 0.032(7) 0.027(7) 0.049(8) -0.002(6) 0.008(6) -0.005(6)
C13 0.021(6) 0.046(8) 0.060(9) 0.012(7) 0.004(6) 0.010(6)
C14 0.030(7) 0.031(7) 0.079(11) 0.002(7) 0.002(7) 0.014(6)
C15 0.026(7) 0.022(6) 0.058(9) -0.009(6) -0.002(6) 0.006(5)
C16 0.030(7) 0.023(6) 0.037(7) -0.001(5) 0.008(5) 0.012(5)
C17 0.015(6) 0.028(6) 0.032(7) 0.008(5) -0.003(5) 0.001(5)
C18 0.028(7) 0.025(6) 0.043(8) 0.009(6) -0.006(5) 0.012(5)
C19 0.022(6) 0.062(9) 0.014(6) -0.013(6) -0.004(5) 0.010(6)
C20 0.032(7) 0.041(8) 0.049(8) 0.017(7) 0.012(6) -0.020(6)
C21 0.036(7) 0.038(7) 0.034(7) 0.013(6) -0.008(6) -0.015(6)
C22 0.046(8) 0.037(8) 0.045(8) 0.000(6) 0.016(6) -0.010(6)
C23 0.053(9) 0.045(9) 0.053(10) -0.009(7) 0.002(7) -0.003(8)
C24 0.050(9) 0.043(8) 0.051(9) 0.000(7) -0.015(7) -0.028(7)
C25 0.023(7) 0.060(9) 0.048(9) 0.018(7) -0.013(6) -0.007(6)
C26 0.016(6) 0.040(7) 0.033(7) 0.014(6) 0.001(5) -0.001(5)
C27 0.024(4) 0.037(5) 0.038(5) -0.002(4) 0.007(4) 0.002(4)
C28 0.020(6) 0.042(8) 0.074(11) -0.020(7) -0.007(6) -0.001(6)
C29 0.019(6) 0.059(9) 0.041(8) -0.013(7) 0.001(5) 0.000(6)
C30 0.050(8) 0.059(9) 0.038(8) -0.003(7) 0.005(6) -0.008(7)
C31 0.032(7) 0.020(6) 0.055(9) -0.007(6) -0.016(6) 0.003(6)
C32 0.051(8) 0.026(7) 0.045(9) 0.001(6) 0.002(6) 0.009(6)
C33 0.067(10) 0.039(8) 0.048(9) 0.005(7) -0.009(7) 0.026(7)
C34 0.067(10) 0.044(9) 0.048(10) 0.006(7) -0.017(8) 0.028(8)
C35 0.040(8) 0.033(7) 0.059(10) -0.004(7) -0.005(7) 0.007(6)
C36 0.016(6) 0.025(6) 0.055(9) 0.007(6) -0.012(6) 0.007(5)
C37 0.025(6) 0.029(6) 0.029(7) 0.006(5) 0.001(5) 0.013(5)
C38 0.024(6) 0.029(7) 0.038(8) -0.009(6) -0.003(5) 0.002(5)
C39 0.087(11) 0.046(9) 0.038(9) -0.005(7) 0.011(8) 0.012(8)
C40 0.044(8) 0.026(7) 0.050(9) 0.002(6) 0.001(6) -0.003(6)
C41 0.031(7) 0.058(9) 0.039(8) 0.012(7) 0.000(6) 0.004(7)
C42 0.039(8) 0.046(8) 0.050(9) -0.009(7) 0.008(7) 0.017(7)
C43 0.040(8) 0.068(10) 0.038(8) 0.006(7) 0.020(6) 0.011(7)
C44 0.031(7) 0.041(7) 0.028(7) 0.015(6) 0.001(5) 0.002(6)
C45 0.022(6) 0.017(6) 0.024(6) -0.004(5) -0.010(5) 0.004(5)
C46 0.016(2) 0.016(2) 0.016(2) 0.0005(10) 0.0033(10) 0.0004(10)
C47 0.023(6) 0.027(6) 0.033(7) -0.006(5) -0.001(5) 0.006(5)
C48 0.030(7) 0.025(6) 0.035(7) 0.000(6) 0.000(5) 0.002(5)
C49 0.032(7) 0.034(7) 0.027(7) 0.010(5) -0.004(5) 0.003(6)
C50 0.039(7) 0.033(7) 0.014(6) 0.003(5) -0.004(5) 0.008(6)
C51 0.027(4) 0.041(5) 0.030(5) 0.007(4) 0.001(4) -0.009(4)
C52 0.037(5) 0.029(5) 0.038(5) 0.004(4) -0.003(4) -0.011(4)
C53 0.042(8) 0.026(7) 0.055(9) 0.010(6) -0.018(7) -0.010(6)
C54 0.019(6) 0.028(7) 0.070(10) -0.007(7) -0.011(6) 0.001(6)
C55 0.032(7) 0.038(7) 0.037(8) -0.004(6) -0.003(6) 0.005(6)
C56 0.029(6) 0.020(6) 0.028(7) 0.010(5) -0.010(5) 0.000(5)
C57 0.017(4) 0.011(4) 0.015(4) -0.001(3) 0.006(3) -0.001(3)
C58 0.019(6) 0.023(6) 0.020(6) -0.008(5) 0.007(5) -0.010(5)
C59 0.027(7) 0.036(8) 0.086(11) -0.001(7) -0.001(7) -0.003(6)
C60 0.030(8) 0.043(9) 0.123(15) -0.020(9) 0.004(8) -0.010(7)
C61 0.043(8) 0.024(6) 0.045(8) -0.012(6) 0.010(6) -0.007(6)
C62 0.035(7) 0.029(7) 0.053(9) -0.005(6) 0.001(6) -0.004(6)
C63 0.146(16) 0.210(18) 0.124(15) 0.000(14) -0.018(13) -0.094(15)
C64 0.142(12) 0.151(13) 0.150(13) -0.004(9) 0.017(9) -0.005(9)
C65 0.24(2) 0.24(2) 0.24(2) -0.008(17) 0.038(17) 0.058(18)
C66 0.149(13) 0.155(13) 0.154(13) -0.009(9) 0.020(9) 0.008(9)
C67 0.137(11) 0.129(11) 0.126(11) -0.007(9) 0.026(9) -0.021(9)
C68 0.093(7) 0.091(7) 0.093(7) 0.001(5) 0.005(5) -0.004(5)
C69 0.161(13) 0.157(13) 0.144(13) 0.008(9) 0.025(9) 0.025(9)
C70 0.162(12) 0.164(12) 0.160(12) 0.001(5) 0.021(5) 0.001(5)
Dy1 0.0266(3) 0.0204(3) 0.0265(3) 0.0026(2) -0.0018(2) -0.0019(2)
Dy2 0.0183(3) 0.0216(3) 0.0252(3) 0.0012(2) -0.0014(2) 0.0011(2)
Dy3 0.0202(3) 0.0219(3) 0.0271(3) -0.0003(2) -0.0005(2) -0.0009(2)
Dy4 0.0200(3) 0.0194(3) 0.0259(3) -0.0003(2) -0.0022(2) -0.0007(2)
N1 0.026(5) 0.032(6) 0.029(6) 0.000(5) -0.003(4) 0.000(4)
N2 0.020(5) 0.027(5) 0.027(5) 0.002(4) 0.012(4) -0.004(4)
N3 0.021(5) 0.030(5) 0.039(6) -0.009(5) 0.000(4) -0.005(4)
N4 0.037(6) 0.025(5) 0.032(6) 0.001(5) 0.000(5) 0.001(5)
N5 0.026(5) 0.037(6) 0.032(6) 0.008(5) 0.004(4) 0.010(5)
N6 0.019(5) 0.024(5) 0.028(5) -0.011(4) -0.001(4) -0.009(4)
N7 0.029(5) 0.022(5) 0.023(5) 0.005(4) -0.010(4) -0.007(4)
N8 0.022(5) 0.020(5) 0.047(6) 0.002(5) 0.002(4) -0.003(4)
N9 0.048(7) 0.056(8) 0.055(8) 0.004(6) 0.009(6) 0.017(6)
N10 0.084(10) 0.101(11) 0.132(12) -0.021(10) -0.028(9) -0.011(9)
N11 0.184(16) 0.174(17) 0.203(17) -0.043(14) 0.050(14) 0.034(14)
N12 0.121(10) 0.135(10) 0.142(10) -0.006(8) 0.001(8) 0.006(8)
N13 0.199(13) 0.206(14) 0.201(13) -0.006(9) 0.033(9) 0.013(9)
O1 0.067(6) 0.037(5) 0.022(5) 0.003(4) 0.008(4) 0.017(4)
O2 0.024(4) 0.028(4) 0.025(4) 0.005(3) 0.004(3) 0.001(3)
O3 0.076(7) 0.034(5) 0.065(7) 0.005(5) -0.016(5) 0.004(5)
O4 0.024(4) 0.028(4) 0.040(5) 0.003(4) 0.004(3) -0.001(4)
O5 0.026(4) 0.021(4) 0.043(5) -0.013(4) -0.005(4) 0.003(3)
O6 0.078(7) 0.039(6) 0.057(6) 0.016(5) -0.005(5) -0.007(5)
O7 0.031(5) 0.028(4) 0.039(5) -0.008(4) 0.000(4) 0.002(4)
O8 0.023(4) 0.023(4) 0.032(5) -0.001(3) -0.003(3) 0.005(3)
O9 0.047(6) 0.081(8) 0.081(8) -0.008(6) 0.023(5) -0.018(6)
O10 0.032(4) 0.024(4) 0.026(4) 0.003(3) -0.001(3) 0.003(4)
O11 0.060(6) 0.023(4) 0.032(5) 0.003(4) 0.006(4) 0.007(4)
O12 0.042(5) 0.050(6) 0.069(7) -0.015(5) -0.004(5) 0.001(5)
O13 0.020(4) 0.015(4) 0.029(4) 0.001(3) 0.000(3) -0.002(3)
O14 0.022(4) 0.027(4) 0.031(5) -0.002(4) -0.003(3) 0.002(3)
O15 0.023(4) 0.029(4) 0.031(5) 0.007(4) 0.003(3) -0.005(4)
O16 0.030(4) 0.028(4) 0.042(5) -0.008(4) -0.003(4) 0.006(4)
O17 0.021(4) 0.029(4) 0.013(4) 0.001(3) 0.012(3) -0.004(3)
O18 0.031(3) 0.033(4) 0.024(3) 0.005(3) 0.000(3) -0.007(3)
O19 0.018(4) 0.040(5) 0.030(5) -0.002(4) -0.014(3) -0.010(4)
O20 0.33(2) 0.243(18) 0.251(18) -0.043(15) 0.000(15) -0.068(16)

loop_
_atom_type_symbol
_atom_type_description
_atom_type_scat_dispersion_real
_atom_type_scat_dispersion_imag
_atom_type_scat_source
C C 0.0033 0.0016 'International Tables Vol C Tables 4.2.6.8 and 6.1.1.4'
H H 0.0000 0.0000 'International Tables Vol C Tables 4.2.6.8 and 6.1.1.4'
Dy Dy -0.1892 4.4098 'International Tables Vol C Tables 4.2.6.8 and 6.1.1.4'
N N 0.0061 0.0033 'International Tables Vol C Tables 4.2.6.8 and 6.1.1.4'
O O 0.0106 0.0060 'International Tables Vol C Tables 4.2.6.8 and 6.1.1.4'

loop_
_geom_angle_atom_site_label_1
_geom_angle_atom_site_label_2
_geom_angle_atom_site_label_3
_geom_angle
O1 C1 C6 124.3(12)
O1 C1 C2 119.4(13)
C6 C1 C2 115.9(13)
C3 C2 C1 122.4(15)
C3 C2 H2 118.8
C1 C2 H2 118.8
C2 C3 C4 119.5(14)
C2 C3 H3 120.2
C4 C3 H3 120.2
C5 C4 C3 118.8(13)
C5 C4 H4 120.6
C3 C4 H4 120.6
C4 C5 C6 122.0(14)
C4 C5 H5 119.0
C6 C5 H5 119.0
C5 C6 C1 121.0(13)
C5 C6 C7 117.1(12)
C1 C6 C7 121.8(11)
N1 C7 C6 125.1(11)
N1 C7 H7 117.4
C6 C7 H7 117.4
N1 C8 C10 108.7(10)
N1 C8 C9 109.6(9)
C10 C8 C9 110.6(10)
N1 C8 H8 109.3
C10 C8 H8 109.3
C9 C8 H8 109.3
O2 C9 C8 111.2(9)
O2 C9 H9A 109.4
C8 C9 H9A 109.4
O2 C9 H9B 109.4
C8 C9 H9B 109.4
H9A C9 H9B 108.0
O3 C10 C8 111.3(11)
O3 C10 H10A 109.4
C8 C10 H10A 109.4
O3 C10 H10B 109.4
C8 C10 H10B 109.4
H10A C10 H10B 108.0
O4 C11 C12 119.9(10)
O4 C11 C16 122.7(10)
C12 C11 C16 117.4(10)
C13 C12 C11 122.3(11)
C13 C12 H12 118.8
C11 C12 H12 118.8
C12 C13 C14 120.9(11)
C12 C13 H13 119.5
C14 C13 H13 119.5
C15 C14 C13 117.4(11)
C15 C14 H14 121.3
C13 C14 H14 121.3
C14 C15 C16 123.6(11)
C14 C15 H15 118.2
C16 C15 H15 118.2
C15 C16 C11 118.4(10)
C15 C16 C17 116.7(10)
C11 C16 C17 124.8(10)
N2 C17 C16 126.4(10)
N2 C17 H17 116.8
C16 C17 H17 116.8
N2 C18 C19 108.5(9)
N2 C18 C20 111.0(9)
C19 C18 C20 110.7(10)
N2 C18 H18 108.9
C19 C18 H18 108.9
C20 C18 H18 108.9
O5 C19 C18 109.1(8)
O5 C19 H19A 109.9
C18 C19 H19A 109.9
O5 C19 H19B 109.9
C18 C19 H19B 109.9
H19A C19 H19B 108.3
O6 C20 C18 108.6(10)
O6 C20 H20A 110.0
C18 C20 H20A 110.0
O6 C20 H20B 110.0
C18 C20 H20B 110.0
H20A C20 H20B 108.4
O7 C21 C26 123.7(11)
O7 C21 C22 119.3(12)
C26 C21 C22 117.0(11)
C23 C22 C21 120.4(12)
C23 C22 H22 119.8
C21 C22 H22 119.8
C24 C23 C22 121.6(13)
C24 C23 H23 119.2
C22 C23 H23 119.2
C23 C24 C25 119.9(12)
C23 C24 H24 120.1
C25 C24 H24 120.1
C24 C25 C26 121.3(13)
C24 C25 H25 119.4
C26 C25 H25 119.4
C25 C26 C21 119.8(12)
C25 C26 C27 118.2(11)
C21 C26 C27 122.0(10)
N3 C27 C26 126.5(11)
N3 C27 H27 116.8
C26 C27 H27 116.8
N3 C28 C29 107.5(10)
N3 C28 C30 109.8(11)
C29 C28 C30 108.2(10)
N3 C28 H28 110.4
C29 C28 H28 110.4
C30 C28 H28 110.4
O8 C29 C28 111.9(11)
O8 C29 H29A 109.2
C28 C29 H29A 109.2
O8 C29 H29B 109.2
C28 C29 H29B 109.2
H29A C29 H29B 107.9
O9 C30 C28 112.4(10)
O9 C30 H30A 109.1
C28 C30 H30A 109.1
O9 C30 H30B 109.1
C28 C30 H30B 109.1
H30A C30 H30B 107.9
O10 C31 C32 119.9(12)
O10 C31 C36 122.5(11)
C32 C31 C36 117.6(10)
C33 C32 C31 121.1(13)
C33 C32 H32 119.4
C31 C32 H32 119.4
C34 C33 C32 121.1(13)
C34 C33 H33 119.4
C32 C33 H33 119.4
C33 C34 C35 119.4(12)
C33 C34 H34 120.3
C35 C34 H34 120.3
C34 C35 C36 122.6(13)
C34 C35 H35 118.7
C36 C35 H35 118.7
C35 C36 C31 118.1(12)
C35 C36 C37 118.2(12)
C31 C36 C37 123.2(10)
N4 C37 C36 127.4(11)
N4 C37 H37 116.3
C36 C37 H37 116.3
C39 C38 N4 109.6(10)
C39 C38 C40 113.5(10)
N4 C38 C40 108.0(10)
C39 C38 H38 108.5
N4 C38 H38 108.5
C40 C38 H38 108.5
C38 C39 O11 107.1(11)
C38 C39 H39A 110.3
O11 C39 H39A 110.3
C38 C39 H39B 110.3
O11 C39 H39B 110.3
H39A C39 H39B 108.5
O12 C40 C38 116.6(10)
O12 C40 H40A 108.1
C38 C40 H40A 108.1
O12 C40 H40B 108.1
C38 C40 H40B 108.1
H40A C40 H40B 107.3
N5 C41 C42 123.3(12)
N5 C41 H41 118.4
C42 C41 H41 118.4
C41 C42 C43 118.9(12)
C41 C42 H42 120.6
C43 C42 H42 120.6
C44 C43 C42 117.9(12)
C44 C43 H43 121.1
C42 C43 H43 121.1
C45 C44 C43 120.1(11)
C45 C44 H44 120.0
C43 C44 H44 120.0
N5 C45 C44 121.9(10)
N5 C45 C46 116.3(9)
C44 C45 C46 121.9(9)
O13 C46 O14 107.5(7)
O13 C46 C47 110.6(8)
O14 C46 C47 108.8(8)
O13 C46 C45 112.8(8)
O14 C46 C45 101.7(7)
C47 C46 C45 114.6(8)
N6 C47 C48 121.4(10)
N6 C47 C46 116.9(10)
C48 C47 C46 121.6(10)
C49 C48 C47 120.1(11)
C49 C48 H48 120.0
C47 C48 H48 120.0
C48 C49 C50 118.7(11)
C48 C49 H49 120.7
C50 C49 H49 120.7
C49 C50 C51 119.5(10)
C49 C50 H50 120.3
C51 C50 H50 120.3
N6 C51 C50 121.6(10)
N6 C51 H51 119.2
C50 C51 H51 119.2
N7 C52 C53 124.8(12)
N7 C52 H52 117.6
C53 C52 H52 117.6
C52 C53 C54 117.5(11)
C52 C53 H53 121.3
C54 C53 H53 121.3
C55 C54 C53 118.7(11)
C55 C54 H54 120.6
C53 C54 H54 120.6
C54 C55 C56 120.0(12)
C54 C55 H55 120.0
C56 C55 H55 120.0
N7 C56 C55 121.6(10)
N7 C56 C57 116.4(9)
C55 C56 C57 122.0(10)
O15 C57 O16 109.0(7)
O15 C57 C56 112.0(8)
O16 C57 C56 111.3(8)
O15 C57 C58 110.1(8)
O16 C57 C58 103.0(8)
C56 C57 C58 111.1(8)
N8 C58 C59 119.7(10)
N8 C58 C57 117.9(8)
C59 C58 C57 122.5(10)
C58 C59 C60 120.2(12)
C58 C59 H59 119.9
C60 C59 H59 119.9
C61 C60 C59 119.5(12)
C61 C60 H60 120.2
C59 C60 H60 120.2
C62 C61 C60 117.6(12)
C62 C61 H61 121.2
C60 C61 H61 121.2
N8 C62 C61 123.4(12)
N8 C62 H62 118.3
C61 C62 H62 118.3
C64 C63 H63A 109.5
C64 C63 H63B 109.5
H63A C63 H63B 109.5
C64 C63 H63C 109.5
H63A C63 H63C 109.5
H63B C63 H63C 109.5
N10 C64 C63 175(3)
C66 C65 H65A 109.5
C66 C65 H65B 109.5
H65A C65 H65B 109.5
C66 C65 H65C 109.5
H65A C65 H65C 109.5
H65B C65 H65C 109.5
N11 C66 C65 170(3)
C68 C67 H67A 109.5
C68 C67 H67B 109.5
H67A C67 H67B 109.5
C68 C67 H67C 109.5
H67A C67 H67C 109.5
H67B C67 H67C 109.5
N12 C68 C67 175(2)
C70 C69 H69A 109.5
C70 C69 H69B 109.5
H69A C69 H69B 109.5
C70 C69 H69C 109.5
H69A C69 H69C 109.5
H69B C69 H69C 109.5
N13 C70 C69 171(3)
O1 Dy1 O11 82.8(3)
O1 Dy1 O2 140.9(3)
O11 Dy1 O2 135.2(3)
O1 Dy1 O18 93.7(3)
O11 Dy1 O18 85.8(3)
O2 Dy1 O18 82.2(3)
O1 Dy1 O15 138.7(3)
O11 Dy1 O15 73.4(3)
O2 Dy1 O15 74.2(2)
O18 Dy1 O15 116.9(2)
O1 Dy1 N1 72.3(3)
O11 Dy1 N1 154.3(3)
O2 Dy1 N1 68.8(3)
O18 Dy1 N1 89.8(3)
O15 Dy1 N1 130.3(3)
O1 Dy1 N7 90.1(3)
O11 Dy1 N7 105.3(3)
O2 Dy1 N7 88.1(3)
O18 Dy1 N7 168.7(3)
O15 Dy1 N7 65.4(2)
N1 Dy1 N7 81.2(3)
O1 Dy1 O17 138.4(3)
O11 Dy1 O17 71.5(2)
O2 Dy1 O17 66.7(2)
O18 Dy1 O17 53.3(2)
O15 Dy1 O17 63.6(2)
N1 Dy1 O17 124.6(3)
N7 Dy1 O17 127.5(2)
O4 Dy2 O5 138.7(3)
O4 Dy2 O2 84.5(3)
O5 Dy2 O2 107.2(3)
O4 Dy2 O13 126.4(2)
O5 Dy2 O13 74.4(2)
O2 Dy2 O13 132.5(2)
O4 Dy2 O17 145.3(2)
O5 Dy2 O17 73.1(2)
O2 Dy2 O17 69.3(2)
O13 Dy2 O17 66.0(2)
O4 Dy2 N2 73.1(3)
O5 Dy2 N2 68.6(3)
O2 Dy2 N2 85.8(3)
O13 Dy2 N2 133.6(2)
O17 Dy2 N2 124.8(2)
O4 Dy2 O15 86.6(2)
O5 Dy2 O15 134.6(2)
O2 Dy2 O15 73.7(2)
O13 Dy2 O15 73.6(2)
O17 Dy2 O15 64.8(2)
N2 Dy2 O15 152.5(2)
O4 Dy2 N5 78.4(3)
O5 Dy2 N5 81.9(3)
O2 Dy2 N5 161.6(3)
O13 Dy2 N5 64.8(3)
O17 Dy2 N5 129.1(2)
N2 Dy2 N5 82.7(3)
O15 Dy2 N5 111.8(3)
O7 Dy3 O5 84.1(3)
O7 Dy3 O8 140.2(3)
O5 Dy3 O8 135.5(2)
O7 Dy3 O19 97.2(3)
O5 Dy3 O19 84.2(3)
O8 Dy3 O19 85.1(3)
O7 Dy3 N6 88.1(3)
O5 Dy3 N6 103.4(3)
O8 Dy3 N6 86.3(3)
O19 Dy3 N6 171.2(3)
O7 Dy3 N3 72.2(3)
O5 Dy3 N3 152.0(3)
O8 Dy3 N3 68.4(3)
O19 Dy3 N3 84.3(3)
N6 Dy3 N3 90.7(3)
O7 Dy3 O13 136.5(3)
O5 Dy3 O13 71.9(2)
O8 Dy3 O13 74.1(2)
O19 Dy3 O13 115.2(2)
N6 Dy3 O13 64.0(2)
N3 Dy3 O13 135.9(3)
O7 Dy3 O17 141.7(2)
O5 Dy3 O17 70.9(2)
O8 Dy3 O17 68.2(2)
O19 Dy3 O17 52.9(2)
N6 Dy3 O17 125.0(2)
N3 Dy3 O17 120.2(3)
O13 Dy3 O17 62.4(2)
O11 Dy4 O10 140.1(3)
O11 Dy4 O8 100.8(3)
O10 Dy4 O8 85.2(3)
O11 Dy4 O13 134.3(2)
O10 Dy4 O13 85.6(2)
O8 Dy4 O13 77.7(2)
O11 Dy4 O15 73.7(3)
O10 Dy4 O15 129.5(2)
O8 Dy4 O15 132.7(2)
O13 Dy4 O15 74.9(2)
O11 Dy4 N8 87.5(3)
O10 Dy4 N8 77.9(3)
O8 Dy4 N8 161.4(3)
O13 Dy4 N8 108.4(3)
O15 Dy4 N8 65.5(3)
O11 Dy4 N4 68.9(3)
O10 Dy4 N4 72.7(3)
O8 Dy4 N4 83.5(3)
O13 Dy4 N4 152.4(3)
O15 Dy4 N4 132.2(3)
N8 Dy4 N4 84.0(3)
O11 Dy4 O17 72.1(2)
O10 Dy4 O17 143.8(2)
O8 Dy4 O17 69.3(2)
O13 Dy4 O17 64.7(2)
O15 Dy4 O17 64.3(2)
N8 Dy4 O17 129.3(3)
N4 Dy4 O17 126.5(3)
C7 N1 C8 114.1(9)
C7 N1 Dy1 132.0(8)
C8 N1 Dy1 113.8(7)
C17 N2 C18 116.4(9)
C17 N2 Dy2 131.1(7)
C18 N2 Dy2 112.3(6)
C27 N3 C28 114.2(9)
C27 N3 Dy3 132.0(8)
C28 N3 Dy3 113.8(6)
C37 N4 C38 117.4(10)
C37 N4 Dy4 130.3(8)
C38 N4 Dy4 112.3(6)
C41 N5 C45 118.0(10)
C41 N5 Dy2 120.3(8)
C45 N5 Dy2 120.8(7)
C47 N6 C51 118.7(9)
C47 N6 Dy3 122.5(7)
C51 N6 Dy3 116.5(7)
C56 N7 C52 117.2(10)
C56 N7 Dy1 118.5(6)
C52 N7 Dy1 120.8(7)
C62 N8 C58 119.6(9)
C62 N8 Dy4 119.6(7)
C58 N8 Dy4 120.5(7)
O18 N9 O19 125.7(11)
O18 N9 O17 118.6(10)
O19 N9 O17 115.7(10)
C1 O1 Dy1 144.0(8)
C9 O2 Dy2 127.2(6)
C9 O2 Dy1 115.7(6)
Dy2 O2 Dy1 105.9(3)
C10 O3 H3A 106.3
C11 O4 Dy2 141.3(7)
C19 O5 Dy3 131.5(6)
C19 O5 Dy2 121.6(6)
Dy3 O5 Dy2 105.8(3)
C20 O6 H6 108.8
C21 O7 Dy3 143.5(8)
C29 O8 Dy4 133.1(7)
C29 O8 Dy3 118.5(6)
Dy4 O8 Dy3 105.3(3)
C30 O9 H9 108.4
C31 O10 Dy4 140.8(8)
C39 O11 Dy1 130.6(7)
C39 O11 Dy4 115.8(7)
Dy1 O11 Dy4 105.5(3)
C40 O12 H12A 99.0
C46 O13 Dy4 120.8(5)
C46 O13 Dy2 123.2(5)
Dy4 O13 Dy2 101.1(2)
C46 O13 Dy3 119.3(5)
Dy4 O13 Dy3 93.4(2)
Dy2 O13 Dy3 91.9(2)
C46 O14 H14A 109.6
C57 O15 Dy4 123.5(6)
C57 O15 Dy1 120.8(5)
Dy4 O15 Dy1 94.3(2)
C57 O15 Dy2 118.8(6)
Dy4 O15 Dy2 98.5(2)
Dy1 O15 Dy2 94.5(2)
C57 O16 H16 109.7
N9 O17 Dy2 130.5(6)
N9 O17 Dy4 132.6(6)
Dy2 O17 Dy4 96.9(2)
N9 O17 Dy3 89.6(6)
Dy2 O17 Dy3 91.1(2)
Dy4 O17 Dy3 90.2(2)
N9 O17 Dy1 88.4(6)
Dy2 O17 Dy1 92.7(2)
Dy4 O17 Dy1 88.8(2)
Dy3 O17 Dy1 176.2(3)
N9 O18 Dy1 99.5(7)
N9 O19 Dy3 101.6(7)

loop_
_geom_bond_atom_site_label_1
_geom_bond_atom_site_label_2
_geom_bond_distance
C1 O1 1.289(15)
C1 C6 1.422(18)
C1 C2 1.433(18)
C2 C3 1.387(18)
C2 H2 0.9500
C3 C4 1.42(2)
C3 H3 0.9500
C4 C5 1.38(2)
C4 H4 0.9500
C5 C6 1.391(17)
C5 H5 0.9500
C6 C7 1.479(17)
C7 N1 1.276(13)
C7 H7 0.9500
C8 N1 1.469(14)
C8 C10 1.481(16)
C8 C9 1.489(15)
C8 H8 1.0000
C9 O2 1.433(12)
C9 H9A 0.9900
C9 H9B 0.9900
C10 O3 1.437(14)
C10 H10A 0.9900
C10 H10B 0.9900
C11 O4 1.317(12)
C11 C12 1.401(15)
C11 C16 1.415(15)
C12 C13 1.370(15)
C12 H12 0.9500
C13 C14 1.400(17)
C13 H13 0.9500
C14 C15 1.362(15)
C14 H14 0.9500
C15 C16 1.409(14)
C15 H15 0.9500
C16 C17 1.433(14)
C17 N2 1.278(12)
C17 H17 0.9500
C18 N2 1.485(13)
C18 C19 1.490(14)
C18 C20 1.516(16)
C18 H18 1.0000
C19 O5 1.446(13)
C19 H19A 0.9900
C19 H19B 0.9900
C20 O6 1.437(14)
C20 H20A 0.9900
C20 H20B 0.9900
C21 O7 1.313(13)
C21 C26 1.418(16)
C21 C22 1.419(16)
C22 C23 1.394(17)
C22 H22 0.9500
C23 C24 1.346(18)
C23 H23 0.9500
C24 C25 1.372(18)
C24 H24 0.9500
C25 C26 1.401(15)
C25 H25 0.9500
C26 C27 1.453(16)
C27 N3 1.277(13)
C27 H27 0.9500
C28 N3 1.477(14)
C28 C29 1.484(16)
C28 C30 1.561(17)
C28 H28 1.0000
C29 O8 1.423(12)
C29 H29A 0.9900
C29 H29B 0.9900
C30 O9 1.440(14)
C30 H30A 0.9900
C30 H30B 0.9900
C31 O10 1.327(12)
C31 C32 1.412(17)
C31 C36 1.421(17)
C32 C33 1.381(16)
C32 H32 0.9500
C33 C34 1.350(18)
C33 H33 0.9500
C34 C35 1.371(18)
C34 H34 0.9500
C35 C36 1.400(15)
C35 H35 0.9500
C36 C37 1.443(16)
C37 N4 1.282(13)
C37 H37 0.9500
C38 C39 1.463(16)
C38 N4 1.483(14)
C38 C40 1.526(15)
C38 H38 1.0000
C39 O11 1.481(15)
C39 H39A 0.9900
C39 H39B 0.9900
C40 O12 1.466(14)
C40 H40A 0.9900
C40 H40B 0.9900
C41 N5 1.336(15)
C41 C42 1.361(17)
C41 H41 0.9500
C42 C43 1.385(17)
C42 H42 0.9500
C43 C44 1.377(16)
C43 H43 0.9500
C44 C45 1.369(15)
C44 H44 0.9500
C45 N5 1.336(13)
C45 C46 1.520(14)
C46 O13 1.420(11)
C46 O14 1.462(11)
C46 C47 1.506(13)
C47 N6 1.331(13)
C47 C48 1.390(15)
C48 C49 1.371(14)
C48 H48 0.9500
C49 C50 1.375(15)
C49 H49 0.9500
C50 C51 1.380(14)
C50 H50 0.9500
C51 N6 1.364(13)
C51 H51 0.9500
C52 N7 1.341(13)
C52 C53 1.364(16)
C52 H52 0.9500
C53 C54 1.377(17)
C53 H53 0.9500
C54 C55 1.376(16)
C54 H54 0.9500
C55 C56 1.380(15)
C55 H55 0.9500
C56 N7 1.332(13)
C56 C57 1.496(13)
C57 O15 1.410(11)
C57 O16 1.430(12)
C57 C58 1.524(13)
C58 N8 1.355(13)
C58 C59 1.357(15)
C59 C60 1.401(18)
C59 H59 0.9500
C60 C61 1.372(17)
C60 H60 0.9500
C61 C62 1.355(15)
C61 H61 0.9500
C62 N8 1.343(14)
C62 H62 0.9500
C63 C64 1.4505(10)
C63 H63A 0.9800
C63 H63B 0.9800
C63 H63C 0.9800
C64 N10 1.196(8)
C65 C66 1.4504(10)
C65 H65A 0.9800
C65 H65B 0.9800
C65 H65C 0.9800
C66 N11 1.176(9)
C67 C68 1.4502(10)
C67 H67A 0.9800
C67 H67B 0.9800
C67 H67C 0.9800
C68 N12 1.173(9)
C69 C70 1.4502(10)
C69 H69A 0.9800
C69 H69B 0.9800
C69 H69C 0.9800
C70 N13 1.174(9)
Dy1 O1 2.198(8)
Dy1 O11 2.256(7)
Dy1 O2 2.300(7)
Dy1 O18 2.372(7)
Dy1 O15 2.462(7)
Dy1 N1 2.512(9)
Dy1 N7 2.534(8)
Dy1 O17 2.584(7)
Dy2 O4 2.250(7)
Dy2 O5 2.258(7)
Dy2 O2 2.274(7)
Dy2 O13 2.435(6)
Dy2 O17 2.459(7)
Dy2 N2 2.504(9)
Dy2 O15 2.509(7)
Dy2 N5 2.533(9)
Dy3 O7 2.206(7)
Dy3 O5 2.250(7)
Dy3 O8 2.306(7)
Dy3 O19 2.347(7)
Dy3 N6 2.499(9)
Dy3 N3 2.505(9)
Dy3 O13 2.568(6)
Dy3 O17 2.578(7)
Dy4 O11 2.259(8)
Dy4 O10 2.260(7)
Dy4 O8 2.264(7)
Dy4 O13 2.424(7)
Dy4 O15 2.444(7)
Dy4 N8 2.485(8)
Dy4 N4 2.501(9)
Dy4 O17 2.554(7)
N9 O18 1.272(12)
N9 O19 1.278(12)
N9 O17 1.323(12)
O3 H3A 0.8498
O6 H6 0.8499
O9 H9 0.8400
O12 H12A 0.8500
O14 H14A 0.8398
O16 H16 0.8399
O20 H20C 0.8500

loop_
_geom_hbond_atom_site_label_D
_geom_hbond_atom_site_label_H
_geom_hbond_atom_site_label_A
_geom_hbond_distance_DH
_geom_hbond_distance_HA
_geom_hbond_distance_DA
_geom_hbond_angle_DHA
_geom_hbond_site_symmetry_A
O16 H16 O4 0.84 1.90 2.676(10) 153.1 .
O14 H14A O10 0.84 1.85 2.615(10) 151.1 .
O12 H12A N4 0.85 2.39 2.939(12) 122.5 .
O6 H6 O3 0.85 1.88 2.731(13) 179.6 .
O3 H3A N10 0.85 2.00 2.842(16) 168.9 2_745

loop_
_geom_torsion_atom_site_label_1
_geom_torsion_atom_site_label_2
_geom_torsion_atom_site_label_3
_geom_torsion_atom_site_label_4
_geom_torsion
O1 C1 C2 C3 179.0(13)
C6 C1 C2 C3 6(2)
C1 C2 C3 C4 -1(2)
C2 C3 C4 C5 -4(2)
C3 C4 C5 C6 3(2)
C4 C5 C6 C1 2(2)
C4 C5 C6 C7 -175.0(13)
O1 C1 C6 C5 -179.4(12)
C2 C1 C6 C5 -6.6(18)
O1 C1 C6 C7 -2.1(19)
C2 C1 C6 C7 170.6(11)
C5 C6 C7 N1 175.6(11)
C1 C6 C7 N1 -1.7(18)
N1 C8 C9 O2 -46.9(12)
C10 C8 C9 O2 73.0(12)
N1 C8 C10 O3 -175.9(9)
C9 C8 C10 O3 63.7(13)
O4 C11 C12 C13 -179.5(11)
C16 C11 C12 C13 -0.8(18)
C11 C12 C13 C14 2(2)
C12 C13 C14 C15 -2(2)
C13 C14 C15 C16 0(2)
C14 C15 C16 C11 1.1(19)
C14 C15 C16 C17 177.2(12)
O4 C11 C16 C15 178.0(11)
C12 C11 C16 C15 -0.7(17)
O4 C11 C16 C17 2.2(18)
C12 C11 C16 C17 -176.5(11)
C15 C16 C17 N2 -178.2(11)
C11 C16 C17 N2 -2.3(19)
N2 C18 C19 O5 -48.8(12)
C20 C18 C19 O5 73.2(12)
N2 C18 C20 O6 -72.3(12)
C19 C18 C20 O6 167.1(9)
O7 C21 C22 C23 -178.1(11)
C26 C21 C22 C23 3.9(17)
C21 C22 C23 C24 -3(2)
C22 C23 C24 C25 0(2)
C23 C24 C25 C26 2(2)
C24 C25 C26 C21 -0.4(18)
C24 C25 C26 C27 179.7(11)
O7 C21 C26 C25 179.7(11)
C22 C21 C26 C25 -2.4(16)
O7 C21 C26 C27 -0.4(18)
C22 C21 C26 C27 177.6(10)
C25 C26 C27 N3 -179.4(11)
C21 C26 C27 N3 0.7(18)
N3 C28 C29 O8 -49.4(13)
C30 C28 C29 O8 69.2(13)
N3 C28 C30 O9 -65.6(13)
C29 C28 C30 O9 177.3(10)
O10 C31 C32 C33 179.7(11)
C36 C31 C32 C33 0.6(17)
C31 C32 C33 C34 -2(2)
C32 C33 C34 C35 3(2)
C33 C34 C35 C36 -2(2)
C34 C35 C36 C31 0.9(18)
C34 C35 C36 C37 173.3(12)
O10 C31 C36 C35 -179.2(10)
C32 C31 C36 C35 -0.1(16)
O10 C31 C36 C37 8.8(17)
C32 C31 C36 C37 -172.1(11)
C35 C36 C37 N4 178.5(11)
C31 C36 C37 N4 -9.5(18)
N4 C38 C39 O11 52.6(13)
C40 C38 C39 O11 -68.2(13)
C39 C38 C40 O12 178.4(11)
N4 C38 C40 O12 56.6(13)
N5 C41 C42 C43 1(2)
C41 C42 C43 C44 1.4(19)
C42 C43 C44 C45 -2.7(18)
C43 C44 C45 N5 2.2(17)
C43 C44 C45 C46 -176.0(10)
N5 C45 C46 O13 1.6(12)
C44 C45 C46 O13 179.8(9)
N5 C45 C46 O14 116.5(9)
C44 C45 C46 O14 -65.3(11)
N5 C45 C46 C47 -126.2(10)
C44 C45 C46 C47 52.0(13)
O13 C46 C47 N6 -28.9(12)
O14 C46 C47 N6 -146.9(9)
C45 C46 C47 N6 100.0(11)
O13 C46 C47 C48 152.7(10)
O14 C46 C47 C48 34.7(13)
C45 C46 C47 C48 -78.4(13)
N6 C47 C48 C49 -1.2(17)
C46 C47 C48 C49 177.1(10)
C47 C48 C49 C50 0.7(17)
C48 C49 C50 C51 0.7(17)
C49 C50 C51 N6 -1.8(18)
N7 C52 C53 C54 -3.1(18)
C52 C53 C54 C55 2.6(17)
C53 C54 C55 C56 -0.2(18)
C54 C55 C56 N7 -2.1(17)
C54 C55 C56 C57 176.0(10)
N7 C56 C57 O15 -30.5(13)
C55 C56 C57 O15 151.3(10)
N7 C56 C57 O16 -152.8(9)
C55 C56 C57 O16 29.0(13)
N7 C56 C57 C58 93.0(11)
C55 C56 C57 C58 -85.2(12)
O15 C57 C58 N8 -16.1(13)
O16 C57 C58 N8 100.0(10)
C56 C57 C58 N8 -140.8(10)
O15 C57 C58 C59 163.8(11)
O16 C57 C58 C59 -80.1(12)
C56 C57 C58 C59 39.2(15)
N8 C58 C59 C60 -2(2)
C57 C58 C59 C60 178.5(12)
C58 C59 C60 C61 2(2)
C59 C60 C61 C62 -2(2)
C60 C61 C62 N8 3(2)
C6 C7 N1 C8 -176.3(10)
C6 C7 N1 Dy1 7.7(16)
C10 C8 N1 C7 85.1(12)
C9 C8 N1 C7 -153.9(9)
C10 C8 N1 Dy1 -98.2(9)
C9 C8 N1 Dy1 22.8(10)
C16 C17 N2 C18 180.0(10)
C16 C17 N2 Dy2 -3.6(17)
C19 C18 N2 C17 -145.7(10)
C20 C18 N2 C17 92.5(12)
C19 C18 N2 Dy2 37.2(11)
C20 C18 N2 Dy2 -84.6(9)
C26 C27 N3 C28 -177.2(11)
C26 C27 N3 Dy3 0.9(18)
C29 C28 N3 C27 -147.8(11)
C30 C28 N3 C27 94.7(12)
C29 C28 N3 Dy3 33.8(12)
C30 C28 N3 Dy3 -83.8(10)
C36 C37 N4 C38 176.3(10)
C36 C37 N4 Dy4 -6.2(17)
C39 C38 N4 C37 149.0(11)
C40 C38 N4 C37 -86.9(12)
C39 C38 N4 Dy4 -29.0(11)
C40 C38 N4 Dy4 95.2(9)
C42 C41 N5 C45 -1.4(17)
C42 C41 N5 Dy2 -171.1(9)
C44 C45 N5 C41 -0.1(15)
C46 C45 N5 C41 178.2(9)
C44 C45 N5 Dy2 169.6(8)
C46 C45 N5 Dy2 -12.1(11)
C48 C47 N6 C51 0.1(16)
C46 C47 N6 C51 -178.3(9)
C48 C47 N6 Dy3 -162.3(8)
C46 C47 N6 Dy3 19.3(12)
C50 C51 N6 C47 1.4(16)
C50 C51 N6 Dy3 164.8(9)
C55 C56 N7 C52 1.8(16)
C57 C56 N7 C52 -176.4(9)
C55 C56 N7 Dy1 -157.1(8)
C57 C56 N7 Dy1 24.7(12)
C53 C52 N7 C56 0.9(17)
C53 C52 N7 Dy1 159.2(9)
C61 C62 N8 C58 -2.4(19)
C61 C62 N8 Dy4 171.5(10)
C59 C58 N8 C62 1.8(17)
C57 C58 N8 C62 -178.3(10)
C59 C58 N8 Dy4 -172.1(9)
C57 C58 N8 Dy4 7.8(12)
C6 C1 O1 Dy1 -1(2)
C2 C1 O1 Dy1 -173.5(10)
C8 C9 O2 Dy2 -170.3(6)
C8 C9 O2 Dy1 51.4(10)
C12 C11 O4 Dy2 -176.0(8)
C16 C11 O4 Dy2 5.3(18)
C18 C19 O5 Dy3 -152.9(7)
C18 C19 O5 Dy2 40.8(12)
C26 C21 O7 Dy3 -2(2)
C22 C21 O7 Dy3 179.8(8)
C28 C29 O8 Dy4 -159.2(8)
C28 C29 O8 Dy3 43.9(12)
C32 C31 O10 Dy4 -168.3(8)
C36 C31 O10 Dy4 10.8(17)
C38 C39 O11 Dy1 160.6(7)
C38 C39 O11 Dy4 -55.6(12)
O14 C46 O13 Dy4 30.2(8)
C47 C46 O13 Dy4 -88.5(8)
C45 C46 O13 Dy4 141.6(6)
O14 C46 O13 Dy2 -101.0(7)
C47 C46 O13 Dy2 140.3(6)
C45 C46 O13 Dy2 10.4(10)
O14 C46 O13 Dy3 144.7(5)
C47 C46 O13 Dy3 26.0(9)
C45 C46 O13 Dy3 -103.9(7)
O16 C57 O15 Dy4 -94.0(8)
C56 C57 O15 Dy4 142.4(7)
C58 C57 O15 Dy4 18.2(10)
O16 C57 O15 Dy1 146.1(6)
C56 C57 O15 Dy1 22.5(10)
C58 C57 O15 Dy1 -101.6(8)
O16 C57 O15 Dy2 30.5(9)
C56 C57 O15 Dy2 -93.1(8)
C58 C57 O15 Dy2 142.8(6)
O18 N9 O17 Dy2 95.8(11)
O19 N9 O17 Dy2 -86.1(11)
O18 N9 O17 Dy4 -83.3(11)
O19 N9 O17 Dy4 94.7(11)
O18 N9 O17 Dy3 -173.2(9)
O19 N9 O17 Dy3 4.9(9)
O18 N9 O17 Dy1 3.6(9)
O19 N9 O17 Dy1 -178.4(9)
O19 N9 O18 Dy1 178.2(10)
O17 N9 O18 Dy1 -4.0(10)
O18 N9 O19 Dy3 172.4(10)
O17 N9 O19 Dy3 -5.5(10)
